data_7016127
loop_
_publ_author_name
'Page, Michael J.'
'Mahon, Mary F.'
'Whittlesey, Michael K.'

_publ_section_title
;
 Formation and reactivity of the cyclometallated N-heterocyclic carbene
 complexes [Ru(NHC)'(dppe)(CO)H].
;
_journal_issue 31
_journal_name_full 'Dalton transactions (Cambridge, England : 2003)'
_journal_page_first 7858
_journal_page_last 7865
_journal_paper_doi 10.1039/c1dt10299k
_journal_volume 40
_journal_year 2011
_chemical_formula_sum 'C38 H43 Cl N2 O P2 Ru'
_chemical_formula_weight 742.20
_chemical_name_systematic
;
?
;
_space_group_IT_number 14
_symmetry_cell_setting monoclinic
_symmetry_space_group_name_Hall '-P 2yab'
_symmetry_space_group_name_H-M 'P 1 21/a 1'
_atom_sites_solution_hydrogens geom
_atom_sites_solution_primary direct
_atom_sites_solution_secondary difmap
_audit_creation_method SHELXL-97
_cell_angle_alpha 90.00
_cell_angle_beta 112.223(1)
_cell_angle_gamma 90.00
_cell_formula_units_Z 4
_cell_length_a 10.6170(1)
_cell_length_b 29.6300(3)
_cell_length_c 11.8350(2)
_cell_measurement_reflns_used 41839
_cell_measurement_temperature 150(2)
_cell_measurement_theta_max 27.485
_cell_measurement_theta_min 2.910
_cell_volume 3446.52(8)
_computing_cell_refinement 'HKL Scalepack (Otwinowski & Minor 1997)'
_computing_data_collection 'Collect (Bruker AXS BV, 1997-2004)'
_computing_data_reduction 'Denzo & Scalepack (Otwinowski & Minor, 1997)'
_computing_molecular_graphics 'ORTEX (P.McArdle, 1995)'
_computing_publication_material 'SHELXL-97/2 (Sheldrick,1997)'
_computing_structure_refinement 'SHELXL-97 (Sheldrick, 1997)'
_computing_structure_solution 'SHELXS-97 (Sheldrick, 1990)'
_diffrn_ambient_temperature 150(2)
_diffrn_measured_fraction_theta_full 0.995
_diffrn_measured_fraction_theta_max 0.995
_diffrn_measurement_device_type '95mm CCD camera on \k-goniostat'
_diffrn_measurement_method CCD
_diffrn_radiation_monochromator graphite
_diffrn_radiation_source 'fine-focus sealed tube'
_diffrn_radiation_type MoK\a
_diffrn_radiation_wavelength 0.71073
_diffrn_reflns_av_R_equivalents 0.0858
_diffrn_reflns_av_sigmaI/netI 0.0777
_diffrn_reflns_limit_h_max 13
_diffrn_reflns_limit_h_min -13
_diffrn_reflns_limit_k_max 38
_diffrn_reflns_limit_k_min -38
_diffrn_reflns_limit_l_max 15
_diffrn_reflns_limit_l_min -15
_diffrn_reflns_number 44189
_diffrn_reflns_theta_full 27.49
_diffrn_reflns_theta_max 27.49
_diffrn_reflns_theta_min 3.52
_exptl_absorpt_coefficient_mu 0.658
_exptl_absorpt_correction_T_max 0.84
_exptl_absorpt_correction_T_min 0.74
_exptl_absorpt_correction_type multi-scan
_exptl_absorpt_process_details
;
multi-scan from symmetry-related measurements
Sortav (Blessing 1995)
;
_exptl_crystal_colour block
_exptl_crystal_density_diffrn 1.430
_exptl_crystal_density_method 'not measured'
_exptl_crystal_description colorless
_exptl_crystal_F_000 1536
_exptl_crystal_size_max 0.25
_exptl_crystal_size_mid 0.25
_exptl_crystal_size_min 0.15
_refine_diff_density_max 1.278
_refine_diff_density_min -1.112
_refine_diff_density_rms 0.144
_refine_ls_extinction_method none
_refine_ls_goodness_of_fit_ref 1.007
_refine_ls_hydrogen_treatment mixed
_refine_ls_matrix_type full
_refine_ls_number_parameters 423
_refine_ls_number_reflns 7870
_refine_ls_number_restraints 3
_refine_ls_restrained_S_all 1.007
_refine_ls_R_factor_all 0.0908
_refine_ls_R_factor_gt 0.0454
_refine_ls_shift/su_max 0.001
_refine_ls_shift/su_mean 0.000
_refine_ls_structure_factor_coef Fsqd
_refine_ls_weighting_details 'calc w=1/[\s^2^(Fo^2^)+(0.0614P)^2^+0.0000P] where P=(Fo^2^+2Fc^2^)/3'
_refine_ls_weighting_scheme calc
_refine_ls_wR_factor_gt 0.0990
_refine_ls_wR_factor_ref 0.1184
_reflns_number_gt 5198
_reflns_number_total 7870
_reflns_threshold_expression >2sigma(I)
_cod_data_source_file c1dt10299k.txt
_cod_data_source_block k08mkw26
_cod_depositor_comments
;
The following automatic conversions were performed:

'_symmetry_cell_setting' value 'Monoclinic' changed to 'monoclinic'
according to /home/saulius/struct/CIF-dictionaries/cif_core.dic
dictionary named 'cif_core.dic' version 2.4.1 from
2010-06-29.

'_exptl_absorpt_correction_type' value 'Multi-Scan'
changed to 'multi-scan' according to
/home/saulius/struct/CIF-dictionaries/cif_core.dic dictionary named
'cif_core.dic' version 2.4.1 from 2010-06-29.

Automatic conversion script
Id: cif_fix_values 1715 2011-07-08 13:25:40Z adriana 
;
_cod_original_sg_symbol_H-M P21/a
_cod_database_code 7016127

loop_
_symmetry_equiv_pos_as_xyz
'x, y, z'
'-x+1/2, y+1/2, -z'
'-x, -y, -z'
'x-1/2, -y-1/2, z'

loop_
_atom_site_label
_atom_site_type_symbol
_atom_site_fract_x
_atom_site_fract_y
_atom_site_fract_z
_atom_site_U_iso_or_equiv
_atom_site_adp_type
_atom_site_occupancy
_atom_site_symmetry_multiplicity
_atom_site_calc_flag
_atom_site_refinement_flags
_atom_site_disorder_assembly
_atom_site_disorder_group
Ru1 Ru 0.71687(3) 0.114296(8) 0.56135(2) 0.02162(10) Uani 1 1 d . . .
Cl1 Cl 0.91631(9) 0.08591(3) 0.73964(8) 0.0399(2) Uani 1 1 d . . .
P1 P 0.55522(8) 0.14868(3) 0.40056(8) 0.0217(2) Uani 1 1 d . . .
P2 P 0.61547(9) 0.15192(3) 0.67920(8) 0.0238(2) Uani 1 1 d . . .
O1 O 0.5693(3) 0.03137(8) 0.5996(2) 0.0495(7) Uani 1 1 d . . .
N1 N 0.8998(3) 0.11961(8) 0.4260(3) 0.0272(7) Uani 1 1 d . . .
N2 N 0.8092(3) 0.05389(9) 0.3804(2) 0.0270(6) Uani 1 1 d . . .
C1 C 0.6224(4) 0.06191(11) 0.5785(3) 0.0301(8) Uani 1 1 d . . .
C2 C 0.8135(3) 0.09088(10) 0.4489(3) 0.0224(7) Uani 1 1 d . . .
C3 C 0.9484(3) 0.10149(12) 0.3418(3) 0.0308(8) Uani 1 1 d . . .
C4 C 0.8944(3) 0.06012(11) 0.3134(3) 0.0297(8) Uani 1 1 d . . .
C5 C 0.9345(4) 0.16360(11) 0.4880(4) 0.0322(9) Uani 1 1 d D . .
C6 C 0.8451(4) 0.17186(11) 0.5619(3) 0.0272(8) Uani 1 1 d D . .
C7 C 1.0852(4) 0.16417(14) 0.5664(4) 0.0523(12) Uani 1 1 d . . .
H7A H 1.1048 0.1414 0.6308 0.078 Uiso 1 1 calc R . .
H7B H 1.1107 0.1941 0.6034 0.078 Uiso 1 1 calc R . .
H7C H 1.1374 0.1574 0.5156 0.078 Uiso 1 1 calc R . .
C8 C 1.0371(4) 0.12705(13) 0.2905(4) 0.0459(10) Uani 1 1 d . . .
H8A H 1.1329 0.1224 0.3427 0.069 Uiso 1 1 calc R . .
H8B H 1.0156 0.1593 0.2873 0.069 Uiso 1 1 calc R . .
H8C H 1.0206 0.1161 0.2079 0.069 Uiso 1 1 calc R . .
C9 C 0.9224(4) 0.02592(12) 0.2338(3) 0.0401(9) Uani 1 1 d . . .
H9A H 0.8380 0.0190 0.1647 0.060 Uiso 1 1 calc R . .
H9B H 0.9579 -0.0016 0.2809 0.060 Uiso 1 1 calc R . .
H9C H 0.9897 0.0379 0.2035 0.060 Uiso 1 1 calc R . .
C10 C 0.7274(3) 0.01348(11) 0.3785(3) 0.0304(8) Uani 1 1 d . . .
H10 H 0.6698 0.0215 0.4257 0.037 Uiso 1 1 calc R . .
C11 C 0.6303(4) 0.00200(15) 0.2514(4) 0.0543(12) Uani 1 1 d . . .
H11A H 0.5789 0.0290 0.2126 0.082 Uiso 1 1 calc R . .
H11B H 0.5673 -0.0215 0.2554 0.082 Uiso 1 1 calc R . .
H11C H 0.6818 -0.0090 0.2034 0.082 Uiso 1 1 calc R . .
C12 C 0.8133(5) -0.02594(14) 0.4434(5) 0.0736(16) Uani 1 1 d . . .
H12A H 0.8674 -0.0364 0.3974 0.110 Uiso 1 1 calc R . .
H12B H 0.7543 -0.0504 0.4498 0.110 Uiso 1 1 calc R . .
H12C H 0.8742 -0.0167 0.5254 0.110 Uiso 1 1 calc R . .
C13 C 0.4750(4) 0.19280(11) 0.4608(3) 0.0310(8) Uani 1 1 d . . .
H13A H 0.5347 0.2197 0.4845 0.037 Uiso 1 1 calc R . .
H13B H 0.3871 0.2019 0.3971 0.037 Uiso 1 1 calc R . .
C14 C 0.4517(3) 0.17446(12) 0.5713(3) 0.0307(8) Uani 1 1 d . . .
H14A H 0.3823 0.1502 0.5461 0.037 Uiso 1 1 calc R . .
H14B H 0.4189 0.1988 0.6106 0.037 Uiso 1 1 calc R . .
C15 C 0.6124(3) 0.18019(11) 0.2942(3) 0.0252(7) Uani 1 1 d . . .
C16 C 0.6524(3) 0.15519(12) 0.2143(3) 0.0289(8) Uani 1 1 d . . .
H16 H 0.6443 0.1232 0.2125 0.035 Uiso 1 1 calc R . .
C17 C 0.7041(4) 0.17661(14) 0.1372(3) 0.0386(9) Uani 1 1 d . . .
H17 H 0.7308 0.1594 0.0824 0.046 Uiso 1 1 calc R . .
C18 C 0.7167(4) 0.22293(15) 0.1398(4) 0.0446(10) Uani 1 1 d . . .
H18 H 0.7548 0.2376 0.0886 0.054 Uiso 1 1 calc R . .
C19 C 0.6741(4) 0.24786(13) 0.2166(4) 0.0430(10) Uani 1 1 d . . .
H19 H 0.6794 0.2799 0.2160 0.052 Uiso 1 1 calc R . .
C20 C 0.6236(4) 0.22669(11) 0.2948(3) 0.0330(8) Uani 1 1 d . . .
H20 H 0.5965 0.2442 0.3490 0.040 Uiso 1 1 calc R . .
C21 C 0.4091(3) 0.11891(10) 0.2859(3) 0.0243(7) Uani 1 1 d . . .
C22 C 0.3278(3) 0.14164(12) 0.1799(3) 0.0306(8) Uani 1 1 d . . .
H22 H 0.3459 0.1725 0.1696 0.037 Uiso 1 1 calc R . .
C23 C 0.2222(4) 0.12011(14) 0.0903(3) 0.0393(10) Uani 1 1 d . . .
H23 H 0.1665 0.1363 0.0198 0.047 Uiso 1 1 calc R . .
C24 C 0.1969(4) 0.07507(14) 0.1025(4) 0.0429(10) Uani 1 1 d . . .
H24 H 0.1258 0.0599 0.0394 0.051 Uiso 1 1 calc R . .
C25 C 0.2753(4) 0.05220(13) 0.2065(4) 0.0438(10) Uani 1 1 d . . .
H25 H 0.2572 0.0213 0.2157 0.053 Uiso 1 1 calc R . .
C26 C 0.3811(4) 0.07414(12) 0.2987(3) 0.0360(9) Uani 1 1 d . . .
H26 H 0.4343 0.0582 0.3705 0.043 Uiso 1 1 calc R . .
C27 C 0.5626(4) 0.12192(11) 0.7889(3) 0.0300(8) Uani 1 1 d . . .
C28 C 0.4402(4) 0.13046(13) 0.8012(4) 0.0424(10) Uani 1 1 d . . .
H28 H 0.3794 0.1520 0.7493 0.051 Uiso 1 1 calc R . .
C29 C 0.4044(5) 0.10812(13) 0.8882(4) 0.0497(11) Uani 1 1 d . . .
H29 H 0.3191 0.1141 0.8938 0.060 Uiso 1 1 calc R . .
C30 C 0.4897(5) 0.07826(14) 0.9640(4) 0.0517(11) Uani 1 1 d . . .
H30 H 0.4654 0.0635 1.0241 0.062 Uiso 1 1 calc R . .
C31 C 0.6134(5) 0.06882(15) 0.9551(4) 0.0537(12) Uani 1 1 d . . .
H31 H 0.6737 0.0477 1.0092 0.064 Uiso 1 1 calc R . .
C32 C 0.6499(4) 0.09042(13) 0.8663(3) 0.0433(10) Uani 1 1 d . . .
H32 H 0.7340 0.0835 0.8592 0.052 Uiso 1 1 calc R . .
C33 C 0.7060(3) 0.19968(10) 0.7732(3) 0.0253(7) Uani 1 1 d . . .
C34 C 0.8417(4) 0.19264(12) 0.8489(3) 0.0324(8) Uani 1 1 d . . .
H34 H 0.8825 0.1641 0.8488 0.039 Uiso 1 1 calc R . .
C35 C 0.9173(4) 0.22645(12) 0.9239(3) 0.0394(9) Uani 1 1 d . . .
H35 H 1.0092 0.2211 0.9758 0.047 Uiso 1 1 calc R . .
C36 C 0.8583(4) 0.26863(12) 0.9233(3) 0.0379(9) Uani 1 1 d . . .
H36 H 0.9103 0.2922 0.9739 0.045 Uiso 1 1 calc R . .
C37 C 0.7256(4) 0.27567(12) 0.8497(3) 0.0392(9) Uani 1 1 d . . .
H37 H 0.6855 0.3044 0.8492 0.047 Uiso 1 1 calc R . .
C38 C 0.6487(4) 0.24161(11) 0.7758(3) 0.0335(9) Uani 1 1 d . . .
H38 H 0.5558 0.2469 0.7264 0.040 Uiso 1 1 calc R . .
H6A H 0.898(3) 0.1747(11) 0.6415(8) 0.032(10) Uiso 1 1 d D . .
H6B H 0.808(3) 0.1995(4) 0.554(3) 0.020(8) Uiso 1 1 d D . .
H5 H 0.917(3) 0.1836(9) 0.427(2) 0.039(11) Uiso 1 1 d D . .

loop_
_atom_site_aniso_label
_atom_site_aniso_U_11
_atom_site_aniso_U_22
_atom_site_aniso_U_33
_atom_site_aniso_U_23
_atom_site_aniso_U_13
_atom_site_aniso_U_12
Ru1 0.02233(16) 0.01939(14) 0.02333(17) -0.00055(11) 0.00885(12) 0.00200(11)
Cl1 0.0401(5) 0.0393(5) 0.0332(5) 0.0003(4) 0.0055(4) 0.0165(4)
P1 0.0239(5) 0.0196(4) 0.0232(5) 0.0009(4) 0.0108(4) 0.0020(3)
P2 0.0245(5) 0.0256(4) 0.0213(5) -0.0006(4) 0.0088(4) 0.0019(4)
O1 0.080(2) 0.0281(14) 0.0534(18) -0.0016(13) 0.0400(17) -0.0150(14)
N1 0.0253(16) 0.0268(15) 0.0335(17) -0.0053(13) 0.0154(14) -0.0020(12)
N2 0.0276(16) 0.0224(14) 0.0318(17) -0.0054(13) 0.0121(14) 0.0007(12)
C1 0.039(2) 0.0270(18) 0.027(2) 0.0007(16) 0.0148(17) 0.0007(16)
C2 0.0223(18) 0.0199(16) 0.0267(19) -0.0007(14) 0.0113(15) -0.0021(13)
C3 0.0259(19) 0.0322(19) 0.041(2) -0.0037(17) 0.0200(18) 0.0018(15)
C4 0.0274(19) 0.0336(19) 0.032(2) -0.0053(16) 0.0151(17) 0.0017(15)
C5 0.030(2) 0.0254(18) 0.047(2) -0.0087(18) 0.0212(19) -0.0024(16)
C6 0.026(2) 0.0245(18) 0.031(2) -0.0053(16) 0.0114(17) -0.0018(15)
C7 0.026(2) 0.060(3) 0.073(3) -0.033(2) 0.020(2) -0.0078(19)
C8 0.040(2) 0.046(2) 0.066(3) -0.006(2) 0.036(2) -0.0042(19)
C9 0.044(2) 0.036(2) 0.047(2) -0.0128(19) 0.025(2) 0.0020(18)
C10 0.033(2) 0.0245(18) 0.036(2) -0.0031(16) 0.0153(17) -0.0019(15)
C11 0.057(3) 0.063(3) 0.045(3) -0.016(2) 0.021(2) -0.030(2)
C12 0.055(3) 0.039(3) 0.115(5) 0.028(3) 0.018(3) -0.001(2)
C13 0.037(2) 0.0317(19) 0.0252(19) 0.0015(15) 0.0121(16) 0.0101(16)
C14 0.0275(19) 0.0355(19) 0.030(2) -0.0012(16) 0.0117(16) 0.0040(16)
C15 0.0265(18) 0.0261(17) 0.0211(18) 0.0013(14) 0.0070(15) -0.0038(14)
C16 0.032(2) 0.0329(18) 0.0229(19) -0.0013(16) 0.0121(16) -0.0036(15)
C17 0.037(2) 0.054(2) 0.029(2) 0.0046(19) 0.0167(18) -0.0030(18)
C18 0.034(2) 0.063(3) 0.037(2) 0.022(2) 0.0137(19) -0.008(2)
C19 0.047(2) 0.036(2) 0.039(2) 0.0157(19) 0.008(2) -0.0121(19)
C20 0.042(2) 0.0270(18) 0.026(2) 0.0022(15) 0.0085(17) -0.0060(16)
C21 0.0212(17) 0.0297(18) 0.0252(19) 0.0004(15) 0.0122(15) 0.0032(14)
C22 0.0256(19) 0.040(2) 0.029(2) 0.0014(17) 0.0137(17) -0.0006(16)
C23 0.031(2) 0.061(3) 0.029(2) 0.0032(19) 0.0151(18) 0.0056(19)
C24 0.023(2) 0.062(3) 0.041(2) -0.020(2) 0.0094(18) -0.0016(19)
C25 0.033(2) 0.032(2) 0.061(3) -0.010(2) 0.012(2) -0.0031(18)
C26 0.029(2) 0.032(2) 0.040(2) -0.0018(17) 0.0055(18) 0.0012(16)
C27 0.038(2) 0.0290(18) 0.0203(19) -0.0060(15) 0.0085(16) -0.0053(16)
C28 0.059(3) 0.0307(19) 0.052(3) -0.0018(19) 0.037(2) 0.0005(19)
C29 0.069(3) 0.044(2) 0.057(3) -0.004(2) 0.046(3) -0.009(2)
C30 0.071(3) 0.056(3) 0.037(2) -0.011(2) 0.031(2) -0.023(2)
C31 0.054(3) 0.062(3) 0.036(2) 0.015(2) 0.006(2) -0.010(2)
C32 0.039(2) 0.052(2) 0.035(2) 0.008(2) 0.0102(19) -0.002(2)
C33 0.032(2) 0.0262(17) 0.0219(18) -0.0007(14) 0.0153(16) 0.0005(15)
C34 0.034(2) 0.0322(19) 0.032(2) -0.0072(16) 0.0134(18) 0.0018(16)
C35 0.036(2) 0.046(2) 0.037(2) -0.0081(19) 0.0151(18) -0.0079(19)
C36 0.054(3) 0.033(2) 0.033(2) -0.0103(17) 0.024(2) -0.0176(18)
C37 0.053(3) 0.0236(18) 0.041(2) -0.0021(17) 0.017(2) 0.0009(18)
C38 0.040(2) 0.0273(18) 0.033(2) -0.0001(16) 0.0133(18) 0.0010(16)

loop_
_atom_type_symbol
_atom_type_description
_atom_type_scat_dispersion_real
_atom_type_scat_dispersion_imag
_atom_type_scat_source
C C 0.0033 0.0016 'International Tables Vol C Tables 4.2.6.8 and 6.1.1.4'
H H 0.0000 0.0000 'International Tables Vol C Tables 4.2.6.8 and 6.1.1.4'
N N 0.0061 0.0033 'International Tables Vol C Tables 4.2.6.8 and 6.1.1.4'
O O 0.0106 0.0060 'International Tables Vol C Tables 4.2.6.8 and 6.1.1.4'
P P 0.1023 0.0942 'International Tables Vol C Tables 4.2.6.8 and 6.1.1.4'
Ru Ru -1.2594 0.8363 'International Tables Vol C Tables 4.2.6.8 and 6.1.1.4'
Cl Cl 0.1484 0.1585 'International Tables Vol C Tables 4.2.6.8 and 6.1.1.4'

loop_
_geom_angle_atom_site_label_1
_geom_angle_atom_site_label_2
_geom_angle_atom_site_label_3
_geom_angle
_geom_angle_site_symmetry_1
_geom_angle_site_symmetry_3
_geom_angle_publ_flag
C1 Ru1 C2 101.73(13) . . ?
C1 Ru1 C6 173.08(14) . . ?
C2 Ru1 C6 78.73(12) . . ?
C1 Ru1 P1 101.20(11) . . ?
C2 Ru1 P1 90.73(9) . . ?
C6 Ru1 P1 85.68(10) . . ?
C1 Ru1 P2 86.87(10) . . ?
C2 Ru1 P2 171.03(9) . . ?
C6 Ru1 P2 93.04(9) . . ?
P1 Ru1 P2 85.03(3) . . ?
C1 Ru1 Cl1 87.01(11) . . ?
C2 Ru1 Cl1 87.86(9) . . ?
C6 Ru1 Cl1 86.11(10) . . ?
P1 Ru1 Cl1 171.78(3) . . ?
P2 Ru1 Cl1 95.21(3) . . ?
C13 P1 C15 102.98(15) . . ?
C13 P1 C21 103.84(15) . . ?
C15 P1 C21 98.15(14) . . ?
C13 P1 Ru1 107.92(11) . . ?
C15 P1 Ru1 117.41(11) . . ?
C21 P1 Ru1 124.01(11) . . ?
C27 P2 C33 100.15(14) . . ?
C27 P2 C14 101.83(16) . . ?
C33 P2 C14 106.31(15) . . ?
C27 P2 Ru1 121.68(11) . . ?
C33 P2 Ru1 118.39(11) . . ?
C14 P2 Ru1 106.54(11) . . ?
C2 N1 C3 111.3(3) . . ?
C2 N1 C5 121.3(3) . . ?
C3 N1 C5 127.4(3) . . ?
C2 N2 C4 110.1(3) . . ?
C2 N2 C10 123.5(3) . . ?
C4 N2 C10 126.3(3) . . ?
O1 C1 Ru1 173.8(3) . . ?
N1 C2 N2 105.2(3) . . ?
N1 C2 Ru1 117.0(2) . . ?
N2 C2 Ru1 137.7(2) . . ?
C4 C3 N1 107.0(3) . . ?
C4 C3 C8 129.2(3) . . ?
N1 C3 C8 123.6(3) . . ?
C3 C4 N2 106.3(3) . . ?
C3 C4 C9 127.8(3) . . ?
N2 C4 C9 125.9(3) . . ?
N1 C5 C7 108.8(3) . . ?
N1 C5 C6 109.4(3) . . ?
C7 C5 C6 112.7(3) . . ?
N1 C5 H5 104(2) . . ?
C7 C5 H5 110(2) . . ?
C6 C5 H5 112(2) . . ?
C5 C6 Ru1 113.2(2) . . ?
C5 C6 H6A 110(2) . . ?
Ru1 C6 H6A 103(2) . . ?
C5 C6 H6B 115(2) . . ?
Ru1 C6 H6B 117.6(19) . . ?
H6A C6 H6B 96(3) . . ?
C5 C7 H7A 109.5 . . ?
C5 C7 H7B 109.5 . . ?
H7A C7 H7B 109.5 . . ?
C5 C7 H7C 109.5 . . ?
H7A C7 H7C 109.5 . . ?
H7B C7 H7C 109.5 . . ?
C3 C8 H8A 109.5 . . ?
C3 C8 H8B 109.5 . . ?
H8A C8 H8B 109.5 . . ?
C3 C8 H8C 109.5 . . ?
H8A C8 H8C 109.5 . . ?
H8B C8 H8C 109.5 . . ?
C4 C9 H9A 109.5 . . ?
C4 C9 H9B 109.5 . . ?
H9A C9 H9B 109.5 . . ?
C4 C9 H9C 109.5 . . ?
H9A C9 H9C 109.5 . . ?
H9B C9 H9C 109.5 . . ?
N2 C10 C12 112.5(3) . . ?
N2 C10 C11 112.0(3) . . ?
C12 C10 C11 112.9(3) . . ?
N2 C10 H10 106.3 . . ?
C12 C10 H10 106.3 . . ?
C11 C10 H10 106.3 . . ?
C10 C11 H11A 109.5 . . ?
C10 C11 H11B 109.5 . . ?
H11A C11 H11B 109.5 . . ?
C10 C11 H11C 109.5 . . ?
H11A C11 H11C 109.5 . . ?
H11B C11 H11C 109.5 . . ?
C10 C12 H12A 109.5 . . ?
C10 C12 H12B 109.5 . . ?
H12A C12 H12B 109.5 . . ?
C10 C12 H12C 109.5 . . ?
H12A C12 H12C 109.5 . . ?
H12B C12 H12C 109.5 . . ?
C14 C13 P1 109.2(2) . . ?
C14 C13 H13A 109.8 . . ?
P1 C13 H13A 109.8 . . ?
C14 C13 H13B 109.8 . . ?
P1 C13 H13B 109.8 . . ?
H13A C13 H13B 108.3 . . ?
C13 C14 P2 107.9(2) . . ?
C13 C14 H14A 110.1 . . ?
P2 C14 H14A 110.1 . . ?
C13 C14 H14B 110.1 . . ?
P2 C14 H14B 110.1 . . ?
H14A C14 H14B 108.4 . . ?
C20 C15 C16 119.2(3) . . ?
C20 C15 P1 123.4(3) . . ?
C16 C15 P1 117.3(2) . . ?
C17 C16 C15 120.3(3) . . ?
C17 C16 H16 119.9 . . ?
C15 C16 H16 119.9 . . ?
C18 C17 C16 120.1(4) . . ?
C18 C17 H17 119.9 . . ?
C16 C17 H17 119.9 . . ?
C19 C18 C17 119.8(3) . . ?
C19 C18 H18 120.1 . . ?
C17 C18 H18 120.1 . . ?
C18 C19 C20 120.5(4) . . ?
C18 C19 H19 119.8 . . ?
C20 C19 H19 119.8 . . ?
C15 C20 C19 120.2(4) . . ?
C15 C20 H20 119.9 . . ?
C19 C20 H20 119.9 . . ?
C26 C21 C22 118.5(3) . . ?
C26 C21 P1 122.2(3) . . ?
C22 C21 P1 119.3(2) . . ?
C23 C22 C21 121.0(3) . . ?
C23 C22 H22 119.5 . . ?
C21 C22 H22 119.5 . . ?
C22 C23 C24 120.2(4) . . ?
C22 C23 H23 119.9 . . ?
C24 C23 H23 119.9 . . ?
C25 C24 C23 119.6(4) . . ?
C25 C24 H24 120.2 . . ?
C23 C24 H24 120.2 . . ?
C24 C25 C26 120.4(4) . . ?
C24 C25 H25 119.8 . . ?
C26 C25 H25 119.8 . . ?
C21 C26 C25 120.3(3) . . ?
C21 C26 H26 119.8 . . ?
C25 C26 H26 119.8 . . ?
C28 C27 C32 118.2(3) . . ?
C28 C27 P2 122.6(3) . . ?
C32 C27 P2 119.2(3) . . ?
C27 C28 C29 121.4(4) . . ?
C27 C28 H28 119.3 . . ?
C29 C28 H28 119.3 . . ?
C30 C29 C28 120.3(4) . . ?
C30 C29 H29 119.8 . . ?
C28 C29 H29 119.8 . . ?
C29 C30 C31 120.2(4) . . ?
C29 C30 H30 119.9 . . ?
C31 C30 H30 119.9 . . ?
C30 C31 C32 120.2(4) . . ?
C30 C31 H31 119.9 . . ?
C32 C31 H31 119.9 . . ?
C27 C32 C31 119.8(4) . . ?
C27 C32 H32 120.1 . . ?
C31 C32 H32 120.1 . . ?
C38 C33 C34 118.3(3) . . ?
C38 C33 P2 124.8(3) . . ?
C34 C33 P2 116.9(2) . . ?
C35 C34 C33 120.9(3) . . ?
C35 C34 H34 119.5 . . ?
C33 C34 H34 119.5 . . ?
C34 C35 C36 119.8(4) . . ?
C34 C35 H35 120.1 . . ?
C36 C35 H35 120.1 . . ?
C37 C36 C35 119.5(3) . . ?
C37 C36 H36 120.2 . . ?
C35 C36 H36 120.2 . . ?
C36 C37 C38 120.9(3) . . ?
C36 C37 H37 119.6 . . ?
C38 C37 H37 119.6 . . ?
C37 C38 C33 120.5(3) . . ?
C37 C38 H38 119.7 . . ?
C33 C38 H38 119.7 . . ?

loop_
_geom_bond_atom_site_label_1
_geom_bond_atom_site_label_2
_geom_bond_distance
_geom_bond_site_symmetry_2
_geom_bond_publ_flag
Ru1 C1 1.900(4) . ?
Ru1 C2 2.083(3) . ?
Ru1 C6 2.181(3) . ?
Ru1 P1 2.2659(9) . ?
Ru1 P2 2.3416(9) . ?
Ru1 Cl1 2.5028(9) . ?
P1 C13 1.845(3) . ?
P1 C15 1.845(3) . ?
P1 C21 1.853(3) . ?
P2 C27 1.828(4) . ?
P2 C33 1.832(3) . ?
P2 C14 1.850(3) . ?
O1 C1 1.143(4) . ?
N1 C2 1.351(4) . ?
N1 C3 1.392(4) . ?
N1 C5 1.473(4) . ?
N2 C2 1.354(4) . ?
N2 C4 1.422(4) . ?
N2 C10 1.475(4) . ?
C3 C4 1.341(5) . ?
C3 C8 1.505(5) . ?
C4 C9 1.488(4) . ?
C5 C7 1.516(5) . ?
C5 C6 1.534(5) . ?
C5 H5 0.90(2) . ?
C6 H6A 0.900(13) . ?
C6 H6B 0.898(18) . ?
C7 H7A 0.9800 . ?
C7 H7B 0.9800 . ?
C7 H7C 0.9800 . ?
C8 H8A 0.9800 . ?
C8 H8B 0.9800 . ?
C8 H8C 0.9800 . ?
C9 H9A 0.9800 . ?
C9 H9B 0.9800 . ?
C9 H9C 0.9800 . ?
C10 C12 1.502(5) . ?
C10 C11 1.506(5) . ?
C10 H10 1.0000 . ?
C11 H11A 0.9800 . ?
C11 H11B 0.9800 . ?
C11 H11C 0.9800 . ?
C12 H12A 0.9800 . ?
C12 H12B 0.9800 . ?
C12 H12C 0.9800 . ?
C13 C14 1.520(5) . ?
C13 H13A 0.9900 . ?
C13 H13B 0.9900 . ?
C14 H14A 0.9900 . ?
C14 H14B 0.9900 . ?
C15 C20 1.383(4) . ?
C15 C16 1.388(4) . ?
C16 C17 1.384(5) . ?
C16 H16 0.9500 . ?
C17 C18 1.378(5) . ?
C17 H17 0.9500 . ?
C18 C19 1.374(5) . ?
C18 H18 0.9500 . ?
C19 C20 1.383(5) . ?
C19 H19 0.9500 . ?
C20 H20 0.9500 . ?
C21 C26 1.380(4) . ?
C21 C22 1.398(4) . ?
C22 C23 1.374(5) . ?
C22 H22 0.9500 . ?
C23 C24 1.380(5) . ?
C23 H23 0.9500 . ?
C24 C25 1.376(5) . ?
C24 H24 0.9500 . ?
C25 C26 1.396(5) . ?
C25 H25 0.9500 . ?
C26 H26 0.9500 . ?
C27 C28 1.385(5) . ?
C27 C32 1.388(5) . ?
C28 C29 1.392(5) . ?
C28 H28 0.9500 . ?
C29 C30 1.339(6) . ?
C29 H29 0.9500 . ?
C30 C31 1.385(6) . ?
C30 H30 0.9500 . ?
C31 C32 1.405(5) . ?
C31 H31 0.9500 . ?
C32 H32 0.9500 . ?
C33 C38 1.389(4) . ?
C33 C34 1.394(5) . ?
C34 C35 1.377(5) . ?
C34 H34 0.9500 . ?
C35 C36 1.396(5) . ?
C35 H35 0.9500 . ?
C36 C37 1.364(5) . ?
C36 H36 0.9500 . ?
C37 C38 1.382(5) . ?
C37 H37 0.9500 . ?
C38 H38 0.9500 . ?

loop_
_geom_torsion_atom_site_label_1
_geom_torsion_atom_site_label_2
_geom_torsion_atom_site_label_3
_geom_torsion_atom_site_label_4
_geom_torsion
_geom_torsion_site_symmetry_1
_geom_torsion_site_symmetry_2
_geom_torsion_site_symmetry_3
_geom_torsion_site_symmetry_4
_geom_torsion_publ_flag
C1 Ru1 P1 C13 98.52(16) . . . . ?
C2 Ru1 P1 C13 -159.36(15) . . . . ?
C6 Ru1 P1 C13 -80.72(15) . . . . ?
P2 Ru1 P1 C13 12.72(12) . . . . ?
Cl1 Ru1 P1 C13 -79.3(2) . . . . ?
C1 Ru1 P1 C15 -145.77(16) . . . . ?
C2 Ru1 P1 C15 -43.66(14) . . . . ?
C6 Ru1 P1 C15 34.98(15) . . . . ?
P2 Ru1 P1 C15 128.42(12) . . . . ?
Cl1 Ru1 P1 C15 36.4(3) . . . . ?
C1 Ru1 P1 C21 -22.91(16) . . . . ?
C2 Ru1 P1 C21 79.20(15) . . . . ?
C6 Ru1 P1 C21 157.84(15) . . . . ?
P2 Ru1 P1 C21 -108.72(13) . . . . ?
Cl1 Ru1 P1 C21 159.3(2) . . . . ?
C1 Ru1 P2 C27 26.49(17) . . . . ?
C2 Ru1 P2 C27 -169.9(6) . . . . ?
C6 Ru1 P2 C27 -146.59(17) . . . . ?
P1 Ru1 P2 C27 128.02(14) . . . . ?
Cl1 Ru1 P2 C27 -60.23(14) . . . . ?
C1 Ru1 P2 C33 151.16(16) . . . . ?
C2 Ru1 P2 C33 -45.2(6) . . . . ?
C6 Ru1 P2 C33 -21.92(16) . . . . ?
P1 Ru1 P2 C33 -107.30(12) . . . . ?
Cl1 Ru1 P2 C33 64.45(13) . . . . ?
C1 Ru1 P2 C14 -89.27(16) . . . . ?
C2 Ru1 P2 C14 74.3(6) . . . . ?
C6 Ru1 P2 C14 97.65(15) . . . . ?
P1 Ru1 P2 C14 12.27(12) . . . . ?
Cl1 Ru1 P2 C14 -175.98(12) . . . . ?
C2 Ru1 C1 O1 137(3) . . . . ?
C6 Ru1 C1 O1 44(4) . . . . ?
P1 Ru1 C1 O1 -130(3) . . . . ?
P2 Ru1 C1 O1 -45(3) . . . . ?
Cl1 Ru1 C1 O1 50(3) . . . . ?
C3 N1 C2 N2 1.1(4) . . . . ?
C5 N1 C2 N2 -177.9(3) . . . . ?
C3 N1 C2 Ru1 -174.8(2) . . . . ?
C5 N1 C2 Ru1 6.2(4) . . . . ?
C4 N2 C2 N1 -0.3(3) . . . . ?
C10 N2 C2 N1 179.4(3) . . . . ?
C4 N2 C2 Ru1 174.3(3) . . . . ?
C10 N2 C2 Ru1 -6.0(5) . . . . ?
C1 Ru1 C2 N1 -175.0(2) . . . . ?
C6 Ru1 C2 N1 -2.0(2) . . . . ?
P1 Ru1 C2 N1 83.4(2) . . . . ?
P2 Ru1 C2 N1 21.8(7) . . . . ?
Cl1 Ru1 C2 N1 -88.5(2) . . . . ?
C1 Ru1 C2 N2 10.9(4) . . . . ?
C6 Ru1 C2 N2 -176.2(4) . . . . ?
P1 Ru1 C2 N2 -90.7(3) . . . . ?
P2 Ru1 C2 N2 -152.4(4) . . . . ?
Cl1 Ru1 C2 N2 97.4(3) . . . . ?
C2 N1 C3 C4 -1.5(4) . . . . ?
C5 N1 C3 C4 177.4(3) . . . . ?
C2 N1 C3 C8 174.8(3) . . . . ?
C5 N1 C3 C8 -6.3(6) . . . . ?
N1 C3 C4 N2 1.3(4) . . . . ?
C8 C3 C4 N2 -174.8(4) . . . . ?
N1 C3 C4 C9 -175.5(3) . . . . ?
C8 C3 C4 C9 8.5(6) . . . . ?
C2 N2 C4 C3 -0.7(4) . . . . ?
C10 N2 C4 C3 179.7(3) . . . . ?
C2 N2 C4 C9 176.2(3) . . . . ?
C10 N2 C4 C9 -3.4(5) . . . . ?
C2 N1 C5 C7 116.1(4) . . . . ?
C3 N1 C5 C7 -62.7(5) . . . . ?
C2 N1 C5 C6 -7.5(4) . . . . ?
C3 N1 C5 C6 173.7(3) . . . . ?
N1 C5 C6 Ru1 5.2(4) . . . . ?
C7 C5 C6 Ru1 -116.0(3) . . . . ?
C1 Ru1 C6 C5 92.5(11) . . . . ?
C2 Ru1 C6 C5 -2.0(3) . . . . ?
P1 Ru1 C6 C5 -93.6(3) . . . . ?
P2 Ru1 C6 C5 -178.4(2) . . . . ?
Cl1 Ru1 C6 C5 86.6(3) . . . . ?
C2 N2 C10 C12 -107.8(4) . . . . ?
C4 N2 C10 C12 71.8(5) . . . . ?
C2 N2 C10 C11 123.8(4) . . . . ?
C4 N2 C10 C11 -56.6(4) . . . . ?
C15 P1 C13 C14 -167.0(2) . . . . ?
C21 P1 C13 C14 91.1(3) . . . . ?
Ru1 P1 C13 C14 -42.2(3) . . . . ?
P1 C13 C14 P2 53.0(3) . . . . ?
C27 P2 C14 C13 -169.3(2) . . . . ?
C33 P2 C14 C13 86.3(2) . . . . ?
Ru1 P2 C14 C13 -40.8(2) . . . . ?
C13 P1 C15 C20 16.4(3) . . . . ?
C21 P1 C15 C20 122.7(3) . . . . ?
Ru1 P1 C15 C20 -102.0(3) . . . . ?
C13 P1 C15 C16 -167.0(3) . . . . ?
C21 P1 C15 C16 -60.7(3) . . . . ?
Ru1 P1 C15 C16 74.6(3) . . . . ?
C20 C15 C16 C17 0.7(5) . . . . ?
P1 C15 C16 C17 -176.1(3) . . . . ?
C15 C16 C17 C18 0.3(5) . . . . ?
C16 C17 C18 C19 -1.9(6) . . . . ?
C17 C18 C19 C20 2.6(6) . . . . ?
C16 C15 C20 C19 0.0(5) . . . . ?
P1 C15 C20 C19 176.5(3) . . . . ?
C18 C19 C20 C15 -1.6(5) . . . . ?
C13 P1 C21 C26 -116.1(3) . . . . ?
C15 P1 C21 C26 138.3(3) . . . . ?
Ru1 P1 C21 C26 7.2(3) . . . . ?
C13 P1 C21 C22 67.1(3) . . . . ?
C15 P1 C21 C22 -38.5(3) . . . . ?
Ru1 P1 C21 C22 -169.7(2) . . . . ?
C26 C21 C22 C23 0.2(5) . . . . ?
P1 C21 C22 C23 177.1(3) . . . . ?
C21 C22 C23 C24 -1.7(5) . . . . ?
C22 C23 C24 C25 2.0(5) . . . . ?
C23 C24 C25 C26 -0.9(6) . . . . ?
C22 C21 C26 C25 0.9(5) . . . . ?
P1 C21 C26 C25 -175.9(3) . . . . ?
C24 C25 C26 C21 -0.5(6) . . . . ?
C33 P2 C27 C28 89.9(3) . . . . ?
C14 P2 C27 C28 -19.4(3) . . . . ?
Ru1 P2 C27 C28 -137.5(3) . . . . ?
C33 P2 C27 C32 -87.8(3) . . . . ?
C14 P2 C27 C32 163.0(3) . . . . ?
Ru1 P2 C27 C32 44.9(3) . . . . ?
C32 C27 C28 C29 -0.3(6) . . . . ?
P2 C27 C28 C29 -177.9(3) . . . . ?
C27 C28 C29 C30 1.3(6) . . . . ?
C28 C29 C30 C31 -1.1(6) . . . . ?
C29 C30 C31 C32 -0.2(6) . . . . ?
C28 C27 C32 C31 -0.9(5) . . . . ?
P2 C27 C32 C31 176.8(3) . . . . ?
C30 C31 C32 C27 1.2(6) . . . . ?
C27 P2 C33 C38 -94.5(3) . . . . ?
C14 P2 C33 C38 11.1(3) . . . . ?
Ru1 P2 C33 C38 130.8(3) . . . . ?
C27 P2 C33 C34 84.1(3) . . . . ?
C14 P2 C33 C34 -170.2(3) . . . . ?
Ru1 P2 C33 C34 -50.5(3) . . . . ?
C38 C33 C34 C35 -0.5(5) . . . . ?
P2 C33 C34 C35 -179.2(3) . . . . ?
C33 C34 C35 C36 -0.8(5) . . . . ?
C34 C35 C36 C37 0.9(5) . . . . ?
C35 C36 C37 C38 0.1(6) . . . . ?
C36 C37 C38 C33 -1.4(6) . . . . ?
C34 C33 C38 C37 1.5(5) . . . . ?
P2 C33 C38 C37 -179.8(3) . . . . ?
